data_4111482
loop_
_publ_author_name
'Bun Yeoul Lee'
'Heon Yong Kwon'
'Su Yeon Lee'
'Sung Jae Na'
'Song-i Han'
'Hoseop Yun'
'Hyosun Lee'
'Young-Whan Park'

_publ_section_title
;
 Bimetallic Anilido-Aldimine Zinc Complexes for Epoxide/CO2
 Copolymerization
;
_journal_name_full 'Journal of the American Chemical Society'
_journal_page_first 3031
_journal_page_last 3037
_journal_paper_doi 10.1021/ja0435135
_journal_volume 127
_journal_year 2005
_chemical_formula_sum 'C68 H83 N4 O4.5 S2 Zn2'
_chemical_formula_weight 1223.34
_chemical_name_systematic
;
 ?
;
_space_group_IT_number 13
_symmetry_cell_setting monoclinic
_symmetry_space_group_name_Hall '-P 2ya'
_symmetry_space_group_name_H-M 'P 1 2/a 1'
_atom_sites_solution_hydrogens geom
_atom_sites_solution_primary direct
_atom_sites_solution_secondary difmap
_audit_creation_method SHELXL-97
_cell_angle_alpha 90.00
_cell_angle_beta 118.4620(10)
_cell_angle_gamma 90.00
_cell_formula_units_Z 4
_cell_length_a 24.4623(10)
_cell_length_b 12.9181(3)
_cell_length_c 24.3219(10)
_cell_measurement_temperature 293(2)
_cell_volume 6756.9(4)
_computing_structure_refinement 'SHELXL-97 (Sheldrick, 1997)'
_diffrn_ambient_temperature 150(2)
_diffrn_measured_fraction_theta_full 0.997
_diffrn_measured_fraction_theta_max 0.997
_diffrn_radiation_monochromator graphite
_diffrn_radiation_source 'fine-focus sealed tube'
_diffrn_radiation_type MoK\a
_diffrn_radiation_wavelength 0.71073
_diffrn_reflns_av_R_equivalents 0.0612
_diffrn_reflns_av_sigmaI/netI 0.0858
_diffrn_reflns_limit_h_max 31
_diffrn_reflns_limit_h_min -28
_diffrn_reflns_limit_k_max 16
_diffrn_reflns_limit_k_min -16
_diffrn_reflns_limit_l_max 30
_diffrn_reflns_limit_l_min -31
_diffrn_reflns_number 65938
_diffrn_reflns_theta_full 27.50
_diffrn_reflns_theta_max 27.50
_diffrn_reflns_theta_min 3.00
_exptl_absorpt_coefficient_mu 0.819
_exptl_absorpt_correction_type none
_exptl_crystal_colour 'light yellow'
_exptl_crystal_density_diffrn 1.203
_exptl_crystal_F_000 2588
_exptl_crystal_size_max 0.5
_exptl_crystal_size_mid 0.25
_exptl_crystal_size_min 0.2
_refine_diff_density_max 4.012
_refine_diff_density_min -1.261
_refine_diff_density_rms 0.126
_refine_ls_extinction_method none
_refine_ls_goodness_of_fit_ref 1.057
_refine_ls_hydrogen_treatment mixed
_refine_ls_matrix_type full
_refine_ls_number_parameters 810
_refine_ls_number_reflns 15472
_refine_ls_number_restraints 0
_refine_ls_restrained_S_all 1.057
_refine_ls_R_factor_all 0.1097
_refine_ls_R_factor_gt 0.0717
_refine_ls_shift/su_max 8.347
_refine_ls_shift/su_mean 0.028
_refine_ls_structure_factor_coef Fsqd
_refine_ls_weighting_details 'calc w=1/[\s^2^(Fo^2^)+(0.1341P)^2^+0.0000P] where P=(Fo^2^+2Fc^2^)/3'
_refine_ls_weighting_scheme calc
_refine_ls_wR_factor_gt 0.2156
_refine_ls_wR_factor_ref 0.2316
_reflns_number_gt 8743
_reflns_number_total 15472
_reflns_threshold_expression >2sigma(I)
_cod_data_source_file ja0435135si20041104_113906.cif
_cod_data_source_block 34
_cod_database_code 4111482

loop_
_symmetry_equiv_pos_as_xyz
'x, y, z'
'-x+1/2, y, -z'
'-x, -y, -z'
'x-1/2, -y, z'

loop_
_atom_site_label
_atom_site_type_symbol
_atom_site_fract_x
_atom_site_fract_y
_atom_site_fract_z
_atom_site_U_iso_or_equiv
_atom_site_adp_type
_atom_site_occupancy
_atom_site_symmetry_multiplicity
_atom_site_calc_flag
_atom_site_refinement_flags
C1 C -0.0898(2) 0.2292(4) 0.3862(2) 0.0279(10) Uani 1 1 d .
C2 C -0.0310(2) 0.2480(4) 0.4374(2) 0.0342(12) Uani 1 1 d .
C3 C -0.0133(3) 0.3506(5) 0.4543(3) 0.0552(17) Uani 1 1 d .
H3 H 0.0258 0.3652 0.4874 0.07(2) Uiso 1 1 calc R
C4 C -0.0534(4) 0.4313(5) 0.4223(3) 0.0601(19) Uani 1 1 d .
H4 H -0.0406 0.4995 0.4335 0.12(3) Uiso 1 1 calc R
C5 C -0.1118(3) 0.4112(5) 0.3742(3) 0.0499(15) Uani 1 1 d .
H5 H -0.1387 0.4659 0.3542 0.09(3) Uiso 1 1 calc R
C6 C -0.1313(2) 0.3102(4) 0.3550(2) 0.0340(11) Uani 1 1 d .
C7 C -0.1466(2) 0.0685(4) 0.3699(2) 0.0236(10) Uani 1 1 d .
C8 C -0.1687(2) 0.1008(4) 0.4124(2) 0.0305(11) Uani 1 1 d .
H8 H -0.1534 0.1618 0.4349 0.018(11) Uiso 1 1 calc R
C9 C -0.2109(2) 0.0453(4) 0.4205(2) 0.0357(12) Uani 1 1 d .
H9 H -0.2235 0.0688 0.4489 0.044(16) Uiso 1 1 calc R
C10 C -0.2366(2) -0.0467(4) 0.3877(2) 0.0360(12) Uani 1 1 d .
H10 H -0.2664 -0.0834 0.3932 0.040(15) Uiso 1 1 calc R
C11 C -0.2164(2) -0.0802(4) 0.3476(2) 0.0290(11) Uani 1 1 d .
H11 H -0.2326 -0.1416 0.3259 0.013(11) Uiso 1 1 calc R
C12 C -0.1716(2) -0.0259(4) 0.3371(2) 0.0233(9) Uani 1 1 d .
C13 C -0.1208(2) -0.0957(4) 0.2202(2) 0.0286(11) Uani 1 1 d .
C14 C -0.0821(2) -0.1810(4) 0.2322(3) 0.0380(13) Uani 1 1 d .
C15 C -0.0844(3) -0.2342(5) 0.1803(3) 0.0480(16) Uani 1 1 d .
H15 H -0.0594 -0.2922 0.1872 0.043(16) Uiso 1 1 calc R
C16 C -0.1231(3) -0.2015(5) 0.1193(3) 0.0457(16) Uani 1 1 d .
C17 C -0.1594(3) -0.1154(5) 0.1100(3) 0.0409(14) Uani 1 1 d .
H17 H -0.1844 -0.0925 0.0693 0.025(13) Uiso 1 1 calc R
C18 C -0.1603(3) -0.0610(4) 0.1587(2) 0.0352(12) Uani 1 1 d .
C19 C -0.1238(3) -0.2598(5) 0.0662(3) 0.0486(16) Uani 1 1 d .
C20 C -0.1641(4) -0.3423(7) 0.0390(4) 0.098(4) Uani 1 1 d .
H20 H -0.1905 -0.3621 0.0547 2.0(15) Uiso 1 1 calc R
C21 C -0.1656(3) -0.3959(6) -0.0111(3) 0.068(2) Uani 1 1 d .
H21 H -0.1938 -0.4495 -0.0297 0.08(2) Uiso 1 1 calc R
C22 C -0.1251(2) -0.3693(4) -0.0331(2) 0.0361(12) Uani 1 1 d .
H22 H -0.1253 -0.4057 -0.0662 0.042(16) Uiso 1 1 calc R
C23 C -0.0845(2) -0.2886(4) -0.0059(2) 0.0347(12) Uani 1 1 d .
H23 H -0.0575 -0.2707 -0.0213 0.030(13) Uiso 1 1 calc R
C24 C -0.0824(2) -0.2330(4) 0.0441(2) 0.0274(10) Uani 1 1 d .
C25 C -0.0393(2) -0.1440(4) 0.0732(2) 0.0266(10) Uani 1 1 d .
C26 C -0.0551(2) -0.0457(4) 0.0489(2) 0.0336(12) Uani 1 1 d .
H26 H -0.0924 -0.0358 0.0124 0.030(14) Uiso 1 1 calc R
C27 C -0.0173(2) 0.0393(4) 0.0772(2) 0.0341(11) Uani 1 1 d .
C28 C 0.0394(2) 0.0221(4) 0.1317(2) 0.0258(10) Uani 1 1 d .
C29 C 0.0571(2) -0.0763(4) 0.1570(2) 0.0305(11) Uani 1 1 d .
C30 C 0.0169(2) -0.1578(4) 0.1270(2) 0.0342(12) Uani 1 1 d .
H30 H 0.0281 -0.2241 0.1437 0.024(12) Uiso 1 1 calc R
C31 C 0.1681(2) 0.2103(3) 0.1727(2) 0.0227(9) Uani 1 1 d .
C32 C 0.2130(2) 0.2080(4) 0.1515(2) 0.0276(10) Uani 1 1 d .
H32 H 0.2112 0.1541 0.1253 0.017(11) Uiso 1 1 calc R
C33 C 0.2584(2) 0.2803(4) 0.1673(2) 0.0320(11) Uani 1 1 d .
H33 H 0.2880 0.2751 0.1538 0.008(10) Uiso 1 1 calc R
C34 C 0.2590(2) 0.3637(4) 0.2051(3) 0.0343(12) Uani 1 1 d .
H34 H 0.2891 0.4149 0.2160 0.022(12) Uiso 1 1 calc R
C35 C 0.2163(2) 0.3705(4) 0.2260(2) 0.0317(11) Uani 1 1 d .
H35 H 0.2176 0.4277 0.2498 0.029(13) Uiso 1 1 calc R
C36 C 0.1700(2) 0.2942(3) 0.2129(2) 0.0239(10) Uani 1 1 d .
C37 C 0.1241(2) 0.3979(4) 0.2617(2) 0.0295(11) Uani 1 1 d .
C38 C 0.0870(2) 0.4781(4) 0.2222(3) 0.0345(12) Uani 1 1 d .
C39 C 0.0803(3) 0.5675(4) 0.2498(3) 0.0432(14) Uani 1 1 d .
H39 H 0.0556 0.6210 0.2247 0.041(16) Uiso 1 1 calc R
C40 C 0.1095(3) 0.5785(5) 0.3135(3) 0.0500(16) Uani 1 1 d .
H40 H 0.1040 0.6389 0.3310 0.10(3) Uiso 1 1 calc R
C41 C 0.1468(3) 0.5015(5) 0.3516(3) 0.0451(14) Uani 1 1 d .
H41 H 0.1671 0.5112 0.3947 0.08(2) Uiso 1 1 calc R
C42 C 0.1546(2) 0.4096(4) 0.3270(2) 0.0340(12) Uani 1 1 d .
C43 C 0.0122(2) 0.1605(5) 0.4751(2) 0.0410(13) Uani 1 1 d .
H43 H 0.0000 0.0985 0.4486 0.030(14) Uiso 1 1 calc R
C44 C 0.0032(3) 0.1375(6) 0.5315(3) 0.0624(19) Uani 1 1 d .
H44A H 0.0300 0.0816 0.5551 0.10(3) Uiso 1 1 calc R
H44B H -0.0393 0.1183 0.5177 0.08(2) Uiso 1 1 calc R
H44C H 0.0131 0.1980 0.5574 0.11(3) Uiso 1 1 calc R
C45 C 0.0804(3) 0.1818(8) 0.4953(4) 0.074(2) Uani 1 1 d .
H45A H 0.1050 0.1234 0.5181 0.06(2) Uiso 1 1 calc R
H45B H 0.0936 0.2421 0.5216 0.10(3) Uiso 1 1 calc R
H45C H 0.0854 0.1934 0.4590 0.054(19) Uiso 1 1 calc R
C46 C -0.1964(2) 0.2922(4) 0.3010(3) 0.0380(12) Uani 1 1 d .
H46 H -0.2017 0.2174 0.2936 0.030(13) Uiso 1 1 calc R
C47 C -0.2471(3) 0.3292(6) 0.3162(3) 0.0603(19) Uani 1 1 d .
H47A H -0.2872 0.3159 0.2812 0.09(3) Uiso 1 1 calc R
H47B H -0.2424 0.4021 0.3248 0.08(3) Uiso 1 1 calc R
H47C H -0.2434 0.2928 0.3522 0.058(19) Uiso 1 1 calc R
C48 C -0.2048(3) 0.3430(6) 0.2407(3) 0.0543(17) Uani 1 1 d .
H48A H -0.2461 0.3300 0.2077 0.10(3) Uiso 1 1 calc R
H48B H -0.1751 0.3147 0.2295 0.044(16) Uiso 1 1 calc R
H48C H -0.1984 0.4163 0.2469 0.08(2) Uiso 1 1 calc R
C49 C 0.1965(3) 0.3245(4) 0.3704(2) 0.0382(12) Uani 1 1 d .
H49 H 0.1926 0.2636 0.3448 0.07(2) Uiso 1 1 calc R
C50 C 0.2648(3) 0.3599(6) 0.4019(3) 0.0588(18) Uani 1 1 d .
H50A H 0.2908 0.3059 0.4288 0.08(2) Uiso 1 1 calc R
H50B H 0.2695 0.4211 0.4262 0.11(3) Uiso 1 1 calc R
H50C H 0.2767 0.3748 0.3704 0.07(2) Uiso 1 1 calc R
C51 C 0.1769(3) 0.2933(6) 0.4188(3) 0.0538(17) Uani 1 1 d .
H51A H 0.2039 0.2394 0.4449 0.053(18) Uiso 1 1 calc R
H51B H 0.1348 0.2685 0.3979 0.059(19) Uiso 1 1 calc R
H51C H 0.1797 0.3521 0.4441 0.045(17) Uiso 1 1 calc R
C52 C 0.0564(3) 0.4697(5) 0.1511(3) 0.0449(14) Uani 1 1 d .
H52 H 0.0665 0.4017 0.1404 0.038(15) Uiso 1 1 calc R
C53 C 0.0805(4) 0.5522(5) 0.1241(3) 0.0589(18) Uani 1 1 d .
H53A H 0.0609 0.5448 0.0795 0.058(19) Uiso 1 1 calc R
H53B H 0.1247 0.5449 0.1413 0.09(3) Uiso 1 1 calc R
H53C H 0.0712 0.6193 0.1345 0.07(2) Uiso 1 1 calc R
C54 C -0.0141(3) 0.4786(7) 0.1222(3) 0.074(2) Uani 1 1 d .
H54A H -0.0325 0.4728 0.0776 0.051(17) Uiso 1 1 calc R
H54B H -0.0247 0.5445 0.1329 0.11(4) Uiso 1 1 calc R
H54C H -0.0295 0.4242 0.1380 0.09(3) Uiso 1 1 calc R
C55 C 0.1186(3) -0.0963(5) 0.2149(3) 0.0506(16) Uani 1 1 d .
H55A H 0.1136 -0.1525 0.2385 0.060(19) Uiso 1 1 calc R
H55B H 0.1307 -0.0350 0.2411 0.11(3) Uiso 1 1 calc R
C56 C 0.1701(3) -0.1240(7) 0.1984(4) 0.077(2) Uani 1 1 d .
H56A H 0.2083 -0.1353 0.2362 0.07(2) Uiso 1 1 calc R
H56B H 0.1753 -0.0682 0.1753 0.11(3) Uiso 1 1 calc R
H56C H 0.1587 -0.1858 0.1735 0.05(2) Uiso 1 1 calc R
C57 C -0.0364(3) 0.1484(5) 0.0515(4) 0.064(2) Uani 1 1 d .
H57A H -0.0208 0.1943 0.0873 0.40(14) Uiso 1 1 calc R
H57B H -0.0134 0.1647 0.0292 2.0(15) Uiso 1 1 calc R
C58 C -0.0899(6) 0.1737(9) 0.0174(10) 0.40(2) Uani 1 1 d .
H58A H -0.0921 0.2475 0.0120 0.25(7) Uiso 1 1 calc R
H58B H -0.1152 0.1530 0.0358 2.0(15) Uiso 1 1 calc R
H58C H -0.1046 0.1407 -0.0225 0.004(10) Uiso 1 1 calc R
C59 C -0.0395(3) -0.2201(5) 0.2978(3) 0.0474(15) Uani 1 1 d .
H59A H -0.0321 -0.1647 0.3275 0.052(17) Uiso 1 1 calc R
H59B H 0.0002 -0.2394 0.3009 0.064(19) Uiso 1 1 calc R
C60 C -0.0672(4) -0.3153(6) 0.3156(4) 0.076(2) Uani 1 1 d .
H60A H -0.0390 -0.3367 0.3575 0.13(4) Uiso 1 1 calc R
H60B H -0.0734 -0.3712 0.2872 0.08(2) Uiso 1 1 calc R
H60C H -0.1064 -0.2965 0.3129 0.11(4) Uiso 1 1 calc R
C61 C -0.2012(3) 0.0298(5) 0.1491(3) 0.0435(14) Uani 1 1 d .
H61A H -0.1753 0.0886 0.1711 0.038(15) Uiso 1 1 calc R
H61B H -0.2275 0.0149 0.1679 0.059(19) Uiso 1 1 calc R
C62 C -0.2417(4) 0.0600(7) 0.0826(3) 0.078(2) Uani 1 1 d .
H62A H -0.2658 0.1198 0.0809 0.09(3) Uiso 1 1 calc R
H62B H -0.2691 0.0037 0.0606 0.16(5) Uiso 1 1 calc R
H62C H -0.2163 0.0758 0.0634 0.21(6) Uiso 1 1 calc R
C63 C 0.1147(3) -0.0474(5) 0.3746(3) 0.0521(17) Uani 1 1 d .
H63A H 0.0974 -0.1068 0.3845 0.06(2) Uiso 1 1 calc R
H63B H 0.1341 -0.0031 0.4105 0.027(14) Uiso 1 1 calc R
H63C H 0.1451 -0.0695 0.3627 0.07(2) Uiso 1 1 calc R
C64 C -0.0065(3) 0.3103(7) 0.2919(4) 0.111(4) Uani 1 1 d .
H64A H -0.0268 0.3379 0.3142 0.058(19) Uiso 1 1 calc R
H64B H 0.0204 0.3619 0.2893 0.08(2) Uiso 1 1 calc R
H64C H 0.0175 0.2507 0.3137 0.17(4) Uiso 1 1 calc R
C65 C -0.1590(2) -0.0713(4) 0.2906(2) 0.0250(10) Uani 1 1 d .
H65 H -0.1810 -0.1313 0.2718 0.029(13) Uiso 1 1 calc R
C66 C 0.1225(2) 0.1303(4) 0.1492(2) 0.0252(10) Uani 1 1 d .
H66 H 0.1243 0.0872 0.1195 0.026(13) Uiso 1 1 calc R
S67 S -0.05540(7) 0.27900(12) 0.22612(7) 0.0438(4) Uani 1 1 d .
S68 S 0.05448(5) 0.02141(10) 0.31168(6) 0.0312(3) Uani 1 1 d .
O69 O -0.01279(16) 0.2396(3) 0.20254(17) 0.0407(9) Uani 1 1 d .
O70 O 0.09249(15) 0.1090(3) 0.30549(16) 0.0334(8) Uani 1 1 d .
O71 O -0.08524(17) 0.1918(3) 0.24230(18) 0.0422(9) Uani 1 1 d .
O72 O 0.01954(15) 0.0611(3) 0.34489(16) 0.0367(9) Uani 1 1 d .
N73 N 0.07919(18) 0.1091(3) 0.16336(18) 0.0256(9) Uani 1 1 d .
N74 N 0.12794(17) 0.3010(3) 0.23436(17) 0.0240(8) Uani 1 1 d .
N75 N -0.12062(17) -0.0390(3) 0.27115(17) 0.0253(8) Uani 1 1 d .
N76 N -0.10493(17) 0.1260(3) 0.36113(17) 0.0236(8) Uani 1 1 d .
Zn77 Zn 0.07135(2) 0.19155(4) 0.22886(3) 0.02582(16) Uani 1 1 d .
Zn78 Zn -0.07039(2) 0.08799(4) 0.30690(2) 0.02505(16) Uani 1 1 d .
C79 C 0.3003(6) 0.6848(10) 0.5047(6) 0.121(5) Uani 1 1 d .
H79A H 0.3157 0.7270 0.5421 0.10(3) Uiso 1 1 calc R
H79B H 0.2852 0.7315 0.4692 0.17(5) Uiso 1 1 calc R
C80 C 0.3520(8) 0.6274(10) 0.5070(7) 0.140(5) Uani 1 1 d .
H80C H 0.3839 0.6748 0.5109 0.11(4) Uiso 1 1 calc R
H80D H 0.3382 0.5878 0.4694 2.0(18) Uiso 1 1 calc R
H80E H 0.3683 0.5817 0.5424 0.24(8) Uiso 1 1 calc R
O81 O 0.2500 0.6274(8) 0.5000 0.124(4) Uani 1 2 d S

loop_
_atom_site_aniso_label
_atom_site_aniso_U_11
_atom_site_aniso_U_22
_atom_site_aniso_U_33
_atom_site_aniso_U_23
_atom_site_aniso_U_13
_atom_site_aniso_U_12
C1 0.034(3) 0.025(3) 0.031(2) -0.004(2) 0.021(2) -0.005(2)
C2 0.039(3) 0.036(3) 0.026(2) -0.007(2) 0.015(2) -0.010(2)
C3 0.063(4) 0.048(4) 0.044(3) -0.020(3) 0.018(3) -0.019(3)
C4 0.090(5) 0.033(4) 0.061(4) -0.022(3) 0.038(4) -0.020(4)
C5 0.073(4) 0.025(3) 0.061(4) -0.007(3) 0.039(4) 0.000(3)
C6 0.040(3) 0.026(3) 0.041(3) -0.004(2) 0.024(3) 0.000(2)
C7 0.022(2) 0.022(2) 0.027(2) 0.0003(19) 0.013(2) 0.0015(18)
C8 0.034(3) 0.028(3) 0.035(3) -0.007(2) 0.020(2) -0.002(2)
C9 0.044(3) 0.035(3) 0.044(3) -0.006(2) 0.034(3) -0.001(2)
C10 0.038(3) 0.036(3) 0.043(3) -0.002(2) 0.027(3) -0.006(2)
C11 0.027(3) 0.028(3) 0.035(3) -0.006(2) 0.017(2) -0.006(2)
C12 0.024(2) 0.024(2) 0.026(2) -0.0036(19) 0.015(2) 0.0011(19)
C13 0.029(3) 0.030(3) 0.034(3) -0.009(2) 0.021(2) -0.009(2)
C14 0.034(3) 0.037(3) 0.048(3) -0.019(3) 0.024(3) -0.008(2)
C15 0.040(3) 0.048(4) 0.070(4) -0.032(3) 0.037(3) -0.015(3)
C16 0.048(3) 0.055(4) 0.051(4) -0.033(3) 0.037(3) -0.033(3)
C17 0.058(4) 0.043(3) 0.035(3) -0.015(3) 0.033(3) -0.021(3)
C18 0.045(3) 0.028(3) 0.039(3) -0.011(2) 0.026(3) -0.012(2)
C19 0.050(3) 0.058(4) 0.058(4) -0.039(3) 0.042(3) -0.029(3)
C20 0.101(6) 0.112(7) 0.136(7) -0.103(6) 0.102(6) -0.087(6)
C21 0.068(5) 0.073(5) 0.079(5) -0.059(4) 0.048(4) -0.050(4)
C22 0.043(3) 0.036(3) 0.028(3) -0.010(2) 0.016(2) 0.000(2)
C23 0.044(3) 0.033(3) 0.036(3) -0.004(2) 0.026(3) -0.004(2)
C24 0.030(3) 0.027(3) 0.026(2) -0.006(2) 0.015(2) -0.004(2)
C25 0.030(3) 0.027(3) 0.027(2) -0.005(2) 0.017(2) -0.002(2)
C26 0.030(3) 0.039(3) 0.026(3) 0.004(2) 0.009(2) -0.004(2)
C27 0.036(3) 0.026(3) 0.035(3) 0.005(2) 0.012(2) -0.003(2)
C28 0.029(2) 0.022(2) 0.034(2) -0.005(2) 0.021(2) -0.005(2)
C29 0.026(2) 0.026(3) 0.037(3) -0.004(2) 0.013(2) -0.001(2)
C30 0.033(3) 0.023(3) 0.046(3) -0.002(2) 0.018(3) 0.002(2)
C31 0.024(2) 0.020(2) 0.029(2) 0.0018(18) 0.015(2) 0.0024(18)
C32 0.027(2) 0.027(3) 0.029(2) 0.002(2) 0.014(2) 0.005(2)
C33 0.034(3) 0.028(3) 0.045(3) 0.008(2) 0.028(3) 0.005(2)
C34 0.029(3) 0.025(3) 0.052(3) 0.002(2) 0.022(3) -0.004(2)
C35 0.033(3) 0.021(3) 0.042(3) -0.003(2) 0.019(2) 0.001(2)
C36 0.023(2) 0.019(2) 0.031(2) 0.0042(19) 0.014(2) 0.0025(18)
C37 0.029(3) 0.023(3) 0.046(3) -0.001(2) 0.026(2) 0.001(2)
C38 0.030(3) 0.026(3) 0.051(3) -0.001(2) 0.022(3) 0.003(2)
C39 0.044(3) 0.027(3) 0.063(4) -0.007(3) 0.029(3) 0.002(3)
C40 0.057(4) 0.030(3) 0.074(4) -0.014(3) 0.040(4) 0.002(3)
C41 0.053(4) 0.039(3) 0.053(4) -0.016(3) 0.033(3) -0.002(3)
C42 0.033(3) 0.032(3) 0.040(3) -0.008(2) 0.020(2) -0.004(2)
C43 0.037(3) 0.047(4) 0.035(3) -0.011(3) 0.013(3) -0.012(3)
C44 0.061(5) 0.070(5) 0.054(4) 0.014(4) 0.026(4) 0.004(4)
C45 0.036(4) 0.116(8) 0.059(4) 0.019(5) 0.015(3) 0.004(4)
C46 0.036(3) 0.033(3) 0.047(3) 0.002(2) 0.022(3) 0.009(2)
C47 0.048(4) 0.078(6) 0.063(4) 0.012(4) 0.033(4) 0.017(4)
C48 0.052(4) 0.058(5) 0.057(4) 0.016(3) 0.029(4) 0.017(3)
C49 0.046(3) 0.036(3) 0.033(3) -0.002(2) 0.018(3) 0.000(3)
C50 0.041(4) 0.077(5) 0.047(4) 0.002(4) 0.013(3) 0.008(4)
C51 0.058(4) 0.062(5) 0.040(3) -0.003(3) 0.022(3) -0.006(3)
C52 0.052(4) 0.031(3) 0.049(3) 0.009(3) 0.022(3) 0.014(3)
C53 0.087(5) 0.048(4) 0.067(4) 0.005(3) 0.058(4) 0.014(4)
C54 0.052(4) 0.094(7) 0.053(4) 0.034(4) 0.006(4) 0.003(4)
C55 0.041(3) 0.029(3) 0.061(4) 0.001(3) 0.008(3) -0.001(3)
C56 0.037(4) 0.058(5) 0.124(7) 0.019(5) 0.030(5) 0.013(3)
C57 0.057(4) 0.032(4) 0.068(4) 0.020(3) 0.001(4) -0.007(3)
C58 0.103(10) 0.051(7) 0.66(5) 0.116(15) -0.138(18) -0.024(7)
C59 0.038(3) 0.040(4) 0.058(4) -0.009(3) 0.017(3) 0.007(3)
C60 0.097(7) 0.043(4) 0.074(6) 0.003(4) 0.031(5) 0.000(4)
C61 0.049(3) 0.036(3) 0.039(3) -0.001(3) 0.016(3) -0.006(3)
C62 0.089(6) 0.082(6) 0.045(4) 0.011(4) 0.017(4) 0.020(5)
C63 0.034(3) 0.057(4) 0.065(4) 0.029(4) 0.023(3) 0.007(3)
C64 0.042(4) 0.176(9) 0.148(8) 0.141(8) 0.072(5) 0.069(5)
C65 0.029(2) 0.022(2) 0.028(2) -0.0009(19) 0.016(2) -0.005(2)
C66 0.028(2) 0.024(2) 0.024(2) 0.0009(19) 0.013(2) 0.004(2)
S67 0.0412(8) 0.0423(9) 0.0551(9) 0.0088(7) 0.0288(8) 0.0038(7)
S68 0.0251(6) 0.0316(7) 0.0395(7) 0.0062(6) 0.0174(6) 0.0016(5)
O69 0.032(2) 0.056(3) 0.041(2) 0.0061(18) 0.0223(18) 0.0075(18)
O70 0.0298(18) 0.035(2) 0.0361(19) 0.0053(16) 0.0161(16) -0.0041(15)
O71 0.034(2) 0.050(3) 0.044(2) 0.0141(18) 0.0201(18) -0.0041(18)
O72 0.0264(18) 0.053(2) 0.0337(19) 0.0051(17) 0.0164(16) 0.0034(17)
N73 0.028(2) 0.024(2) 0.030(2) -0.0012(16) 0.0174(18) -0.0053(16)
N74 0.025(2) 0.021(2) 0.029(2) -0.0009(16) 0.0148(18) 0.0005(16)
N75 0.027(2) 0.024(2) 0.029(2) -0.0051(17) 0.0165(18) -0.0016(17)
N76 0.025(2) 0.019(2) 0.028(2) -0.0037(16) 0.0129(17) -0.0028(16)
Zn77 0.0271(3) 0.0239(3) 0.0311(3) -0.0028(2) 0.0176(3) -0.0036(2)
Zn78 0.0254(3) 0.0254(3) 0.0289(3) -0.0036(2) 0.0167(2) -0.0033(2)
C79 0.144(11) 0.131(10) 0.087(7) 0.000(7) 0.054(7) -0.076(9)
C80 0.203(14) 0.120(10) 0.173(12) 0.050(9) 0.150(12) 0.019(10)
O81 0.232(13) 0.087(7) 0.080(6) 0.000 0.096(8) 0.000

loop_
_atom_type_symbol
_atom_type_description
_atom_type_scat_dispersion_real
_atom_type_scat_dispersion_imag
_atom_type_scat_source
C C 0.0030 0.0020 'International Tables Vol C Tables 4.2.6.8 and 6.1.1.4'
H H 0.0000 0.0000 'International Tables Vol C Tables 4.2.6.8 and 6.1.1.4'
O O 0.0110 0.0060 'International Tables Vol C Tables 4.2.6.8 and 6.1.1.4'
N N 0.0060 0.0030 'International Tables Vol C Tables 4.2.6.8 and 6.1.1.4'
S S 0.1250 0.1230 'International Tables Vol C Tables 4.2.6.8 and 6.1.1.4'
Zn Zn 0.2840 1.4300 'International Tables Vol C Tables 4.2.6.8 and 6.1.1.4'

loop_
_geom_angle_atom_site_label_1
_geom_angle_atom_site_label_2
_geom_angle_atom_site_label_3
_geom_angle
_geom_angle_site_symmetry_3
C2 C1 C6 121.5(5) .
C2 C1 N76 119.0(4) .
C6 C1 N76 119.1(4) .
C3 C2 C1 117.9(5) .
C3 C2 C43 120.1(5) .
C1 C2 C43 122.0(5) .
C4 C3 C2 120.8(6) .
C5 C4 C3 120.3(6) .
C4 C5 C6 121.1(6) .
C5 C6 C1 118.2(5) .
C5 C6 C46 118.9(5) .
C1 C6 C46 122.9(5) .
N76 C7 C12 122.3(4) .
N76 C7 C8 121.4(4) .
C12 C7 C8 116.3(4) .
C9 C8 C7 121.8(5) .
C8 C9 C10 122.3(5) .
C11 C10 C9 117.5(5) .
C10 C11 C12 123.1(5) .
C11 C12 C7 119.0(4) .
C11 C12 C65 114.4(4) .
C7 C12 C65 126.5(4) .
C14 C13 C18 121.8(5) .
C14 C13 N75 120.1(4) .
C18 C13 N75 118.0(4) .
C13 C14 C15 117.7(5) .
C13 C14 C59 122.8(5) .
C15 C14 C59 119.4(5) .
C16 C15 C14 121.4(6) .
C17 C16 C15 118.6(5) .
C17 C16 C19 121.9(6) .
C15 C16 C19 119.5(6) .
C16 C17 C18 122.9(6) .
C17 C18 C13 117.5(5) .
C17 C18 C61 123.3(5) .
C13 C18 C61 119.2(4) .
C20 C19 C24 119.3(5) .
C20 C19 C16 120.8(5) .
C24 C19 C16 119.9(5) .
C21 C20 C19 121.1(6) .
C22 C21 C20 119.7(5) .
C23 C22 C21 119.5(5) .
C22 C23 C24 122.0(5) .
C23 C24 C19 118.4(4) .
C23 C24 C25 122.4(4) .
C19 C24 C25 119.2(4) .
C26 C25 C30 118.2(5) .
C26 C25 C24 121.2(4) .
C30 C25 C24 120.5(5) .
C25 C26 C27 122.2(5) .
C26 C27 C28 117.9(5) .
C26 C27 C57 121.7(5) .
C28 C27 C57 120.4(5) .
C29 C28 C27 121.4(4) .
C29 C28 N73 119.1(4) .
C27 C28 N73 119.4(4) .
C30 C29 C28 117.9(5) .
C30 C29 C55 120.1(5) .
C28 C29 C55 122.0(5) .
C29 C30 C25 122.3(5) .
C32 C31 C66 115.6(4) .
C32 C31 C36 118.8(4) .
C66 C31 C36 125.5(4) .
C33 C32 C31 123.4(5) .
C32 C33 C34 117.7(4) .
C35 C34 C33 121.2(5) .
C34 C35 C36 122.8(5) .
N74 C36 C35 122.6(4) .
N74 C36 C31 121.4(4) .
C35 C36 C31 115.9(4) .
C42 C37 C38 120.9(5) .
C42 C37 N74 119.9(4) .
C38 C37 N74 119.2(5) .
C39 C38 C37 118.0(5) .
C39 C38 C52 120.1(5) .
C37 C38 C52 121.8(5) .
C40 C39 C38 121.1(6) .
C41 C40 C39 120.7(5) .
C40 C41 C42 121.0(6) .
C41 C42 C37 118.3(5) .
C41 C42 C49 120.1(5) .
C37 C42 C49 121.6(4) .
C44 C43 C2 109.5(5) .
C44 C43 C45 110.6(5) .
C2 C43 C45 113.5(5) .
C6 C46 C47 112.2(5) .
C6 C46 C48 111.7(5) .
C47 C46 C48 110.1(5) .
C51 C49 C42 111.8(5) .
C51 C49 C50 111.2(5) .
C42 C49 C50 110.0(5) .
C53 C52 C38 111.1(5) .
C53 C52 C54 109.6(5) .
C38 C52 C54 110.7(5) .
C29 C55 C56 111.9(6) .
C58 C57 C27 123.4(8) .
C14 C59 C60 112.4(5) .
C18 C61 C62 115.2(6) .
N75 C65 C12 128.2(4) .
N73 C66 C31 129.3(4) .
O71 S67 O69 111.1(2) .
O71 S67 C64 99.2(3) .
O69 S67 C64 98.7(3) .
O70 S68 O72 109.2(2) .
O70 S68 C63 99.4(2) .
O72 S68 C63 99.0(3) .
S67 O69 Zn77 143.5(2) .
S68 O70 Zn77 126.5(2) .
S67 O71 Zn78 143.0(3) .
S68 O72 Zn78 126.6(2) .
C66 N73 C28 116.9(4) .
C66 N73 Zn77 120.1(3) .
C28 N73 Zn77 122.9(3) .
C36 N74 C37 117.4(4) .
C36 N74 Zn77 124.9(3) .
C37 N74 Zn77 117.6(3) .
C65 N75 C13 116.2(4) .
C65 N75 Zn78 120.5(3) .
C13 N75 Zn78 123.1(3) .
C7 N76 C1 120.1(4) .
C7 N76 Zn78 124.9(3) .
C1 N76 Zn78 114.6(3) .
N74 Zn77 O69 113.55(16) .
N74 Zn77 O70 117.90(15) .
O69 Zn77 O70 103.96(14) .
N74 Zn77 N73 96.15(15) .
O69 Zn77 N73 113.35(16) .
O70 Zn77 N73 112.33(15) .
N76 Zn78 O71 113.40(16) .
N76 Zn78 O72 118.51(15) .
O71 Zn78 O72 103.61(15) .
N76 Zn78 N75 97.35(15) .
O71 Zn78 N75 111.96(16) .
O72 Zn78 N75 112.32(16) .
O81 C79 C80 117.0(12) .
C79 O81 C79 115.8(16) 2_556

loop_
_geom_bond_atom_site_label_1
_geom_bond_atom_site_label_2
_geom_bond_distance
_geom_bond_site_symmetry_2
C1 C2 1.403(7) .
C1 C6 1.403(7) .
C1 N76 1.439(6) .
C2 C3 1.394(8) .
C2 C43 1.520(8) .
C3 C4 1.388(10) .
C4 C5 1.372(10) .
C5 C6 1.392(8) .
C6 C46 1.523(8) .
C7 N76 1.358(6) .
C7 C12 1.426(6) .
C7 C8 1.439(6) .
C8 C9 1.347(7) .
C9 C10 1.402(7) .
C10 C11 1.359(7) .
C11 C12 1.421(6) .
C12 C65 1.433(6) .
C13 C14 1.389(7) .
C13 C18 1.412(7) .
C13 N75 1.438(6) .
C14 C15 1.414(7) .
C14 C59 1.518(8) .
C15 C16 1.393(9) .
C16 C17 1.373(9) .
C16 C19 1.488(7) .
C17 C18 1.387(7) .
C18 C61 1.488(8) .
C19 C20 1.387(8) .
C19 C24 1.396(7) .
C20 C21 1.386(8) .
C21 C22 1.375(8) .
C22 C23 1.373(7) .
C23 C24 1.392(6) .
C24 C25 1.490(7) .
C25 C26 1.376(7) .
C25 C30 1.387(7) .
C26 C27 1.389(7) .
C27 C28 1.405(7) .
C27 C57 1.523(8) .
C28 C29 1.389(7) .
C28 N73 1.445(6) .
C29 C30 1.387(7) .
C29 C55 1.514(7) .
C31 C32 1.419(6) .
C31 C66 1.425(6) .
C31 C36 1.446(6) .
C32 C33 1.359(7) .
C33 C34 1.410(7) .
C34 C35 1.366(7) .
C35 C36 1.418(6) .
C36 N74 1.360(5) .
C37 C42 1.405(7) .
C37 C38 1.409(7) .
C37 N74 1.441(6) .
C38 C39 1.384(7) .
C38 C52 1.526(8) .
C39 C40 1.369(9) .
C40 C41 1.368(9) .
C41 C42 1.384(7) .
C42 C49 1.531(8) .
C43 C44 1.519(8) .
C43 C45 1.523(8) .
C46 C47 1.530(7) .
C46 C48 1.530(8) .
C49 C51 1.520(8) .
C49 C50 1.539(8) .
C52 C53 1.511(8) .
C52 C54 1.527(9) .
C55 C56 1.534(9) .
C57 C58 1.212(12) .
C59 C60 1.561(9) .
C61 C62 1.491(9) .
C63 S68 1.775(6) .
C64 S67 1.526(10) .
C65 N75 1.304(5) .
C66 N73 1.290(5) .
S67 O71 1.494(4) .
S67 O69 1.498(3) .
S68 O70 1.517(3) .
S68 O72 1.518(3) .
O69 Zn77 1.943(3) .
O70 Zn77 1.990(3) .
O71 Zn78 1.963(4) .
O72 Zn78 1.969(3) .
N73 Zn77 2.000(4) .
N74 Zn77 1.938(4) .
N75 Zn78 1.984(4) .
N76 Zn78 1.938(4) .
C79 O81 1.394(10) .
C79 C80 1.443(16) .
O81 C79 1.394(10) 2_556
